data_7240201
loop_
_publ_author_name
'Pettersen, Anna'
'Putra, Okky Dwichandra'
'Light, Mark E.'
'Namatame, Yukiko'

_publ_section_title
;
 Invitation to Submit: The Cambridge Structural Database " A peculiar
 dehydration and solid-solid phase transition of the active pharmaceutical
 ingredient AZD9898 based on in situ single crystal-to-single crystal
 transformations "
;
_journal_name_full CrystEngComm
_journal_paper_doi 10.1039/D0CE00276C
_journal_year 2020
_chemical_absolute_configuration ad
_chemical_formula_moiety 'C20 H19 Cl F3 N3 O4'
_chemical_formula_sum 'C20 H19 Cl F3 N3 O4'
_chemical_formula_weight 457.83
_space_group_crystal_system triclinic
_space_group_IT_number 1
_space_group_name_Hall 'P 1'
_space_group_name_H-M_alt 'P 1'
_atom_sites_solution_hydrogens mixed
_audit_creation_date 2016-02-10
_audit_creation_method
;
Olex2 1.2-alpha
(compiled 2016.01.25 svn.r3250 for OlexSys, GUI svn.r5148)
;
_audit_update_record
;
2020-02-07 deposited with the CCDC.	2020-03-24 downloaded from the CCDC.
;
_cell_angle_alpha 103.187(4)
_cell_angle_beta 105.203(4)
_cell_angle_gamma 104.668(4)
_cell_formula_units_Z 2
_cell_length_a 9.1429(4)
_cell_length_b 11.0950(5)
_cell_length_c 11.6725(5)
_cell_measurement_reflns_used 8769
_cell_measurement_temperature 300(2)
_cell_measurement_theta_max 29.8300
_cell_measurement_theta_min 2.1120
_cell_volume 1048.93(9)
_computing_cell_refinement 'CrysAlisPro 1.171.38.41 (Rigaku OD, 2015)'
_computing_data_collection 'CrystalClear-SM Expert 3.1 b27 (Rigaku, 2013)'
_computing_data_reduction 'CrysAlisPro 1.171.38.41 (Rigaku OD, 2015)'
_computing_molecular_graphics 'Olex2 (Dolomanov et al., 2009)'
_computing_publication_material 'Olex2 (Dolomanov et al., 2009)'
_computing_structure_refinement 'ShelXL (Sheldrick, 2015)'
_computing_structure_solution 'ShelXS (Sheldrick, 2008)'
_diffrn_ambient_temperature 300(2)
_diffrn_detector 'CCD area detector'
_diffrn_detector_area_resol_mean 28.5714
_diffrn_detector_type 'Rigaku HG Saturn724+ (2x2 bin mode)'
_diffrn_measured_fraction_theta_full 0.998
_diffrn_measured_fraction_theta_max 0.997
_diffrn_measurement_details
;
List of Runs (angles in degrees, time in seconds):

  # Type    Start    End  Width  t~exp~   \w     \q     \k     \f   Frames
#--------------------------------------------------------------------------
  1  \w    -58.00  71.00   1.00   10.00    --  -19.00  72.00 -30.00  129
  2  \w    -58.00  71.00   1.00   10.00    --  -19.00  72.00 150.00  129
  3  \w    -80.00  20.00   1.00   10.00    --  -19.00 -72.00-150.00  100
  4  \w    -69.00  20.00   1.00   10.00    --  -19.00 -72.00  30.00   89
  5  \w    -58.00  71.00   1.00   10.00    --  -19.00  72.00-120.00  129
  6  \w   -100.00 -14.00   1.00   10.00    --  -19.00   0.00-150.00   86
  7  \w    -58.00   5.00   1.00   10.00    --  -19.00  72.00  60.00   63
  8  \w    -15.00  10.00   1.00   10.00    --  -19.00 -54.00  60.00   25
  9  \w    -16.00  11.00   1.00   10.00    --  -19.00 -54.00-120.00   27
 10  \w    -35.00 -14.00   1.00   10.00    --  -19.00   0.00  30.00   21
 11  \w    -58.00 -37.00   1.00   10.00    --  -19.00  72.00 -90.00   21
 12  \w    -58.00 -37.00   1.00   10.00    --  -19.00  72.00   0.00   21
;
_diffrn_measurement_device 'four-circle \k diffractometer'
_diffrn_measurement_device_type 'Rigaku AFC12 FRE-VHF'
_diffrn_measurement_method 'profile data from \w-scans'
_diffrn_measurement_specimen_support 'MiTeGen MicroMesh'
_diffrn_orient_matrix_type 'CrysAlisPro convention (1999,Acta A55,543-557)'
_diffrn_orient_matrix_UB_11 0.0051985000
_diffrn_orient_matrix_UB_12 -0.0222133000
_diffrn_orient_matrix_UB_13 -0.0603240000
_diffrn_orient_matrix_UB_21 0.0698630000
_diffrn_orient_matrix_UB_22 -0.0147800000
_diffrn_orient_matrix_UB_23 0.0264933000
_diffrn_orient_matrix_UB_31 -0.0486026000
_diffrn_orient_matrix_UB_32 -0.0643261000
_diffrn_orient_matrix_UB_33 -0.0079223000
_diffrn_radiation_collimation 0.3
_diffrn_radiation_monochromator 'Confocal mirrors, VHF Varimax'
_diffrn_radiation_probe x-ray
_diffrn_radiation_type MoK\a
_diffrn_radiation_wavelength 0.71073
_diffrn_reflns_av_R_equivalents 0.0335
_diffrn_reflns_av_unetI/netI 0.0465
_diffrn_reflns_Laue_measured_fraction_full 0.998
_diffrn_reflns_Laue_measured_fraction_max 0.997
_diffrn_reflns_limit_h_max 12
_diffrn_reflns_limit_h_min -12
_diffrn_reflns_limit_k_max 14
_diffrn_reflns_limit_k_min -14
_diffrn_reflns_limit_l_max 15
_diffrn_reflns_limit_l_min -15
_diffrn_reflns_number 21557
_diffrn_reflns_point_group_measured_fraction_full 0.989
_diffrn_reflns_point_group_measured_fraction_max 0.986
_diffrn_reflns_theta_full 26.000
_diffrn_reflns_theta_max 28.700
_diffrn_reflns_theta_min 3.098
_diffrn_source 'Rotating Anode'
_diffrn_source_current 55.0
_diffrn_source_power 2.475
_diffrn_source_target Mo
_diffrn_source_type 'Rotating Anode'
_diffrn_source_voltage 45.0
_exptl_absorpt_coefficient_mu 0.241
_exptl_absorpt_correction_T_max 1.00000
_exptl_absorpt_correction_T_min 0.68962
_exptl_absorpt_correction_type multi-scan
_exptl_absorpt_process_details
'CrysAlisPro 1.171.38.41 (Rigaku Oxford Diffraction, 2015) Empirical absorption correction using spherical harmonics, implemented in SCALE3 ABSPACK scaling algorithm.'
_exptl_crystal_colour 'clear colourless'
_exptl_crystal_colour_lustre clear
_exptl_crystal_colour_primary colourless
_exptl_crystal_density_diffrn 1.450
_exptl_crystal_description plate
_exptl_crystal_F_000 472
_exptl_crystal_recrystallization_method 'The material was recrystallised from --- by slow evaporation'
_exptl_crystal_size_max 0.14
_exptl_crystal_size_mid 0.07
_exptl_crystal_size_min 0.01
_refine_diff_density_max 0.289
_refine_diff_density_min -0.284
_refine_diff_density_rms 0.039
_refine_ls_abs_structure_details
;
 Flack x determined using 2597 quotients [(I+)-(I-)]/[(I+)+(I-)]
 (Parsons, Flack and Wagner, Acta Cryst. B69 (2013) 249-259).
;
_refine_ls_abs_structure_Flack -0.03(4)
_refine_ls_extinction_method none
_refine_ls_goodness_of_fit_ref 1.021
_refine_ls_hydrogen_treatment mixed
_refine_ls_matrix_type full
_refine_ls_number_parameters 571
_refine_ls_number_reflns 10677
_refine_ls_number_restraints 5
_refine_ls_restrained_S_all 1.021
_refine_ls_R_factor_all 0.0839
_refine_ls_R_factor_gt 0.0515
_refine_ls_shift/su_max 0.000
_refine_ls_shift/su_mean 0.000
_refine_ls_structure_factor_coef Fsqd
_refine_ls_weighting_details 'w=1/[\s^2^(Fo^2^)+(0.0530P)^2^+0.1249P] where P=(Fo^2^+2Fc^2^)/3'
_refine_ls_weighting_scheme calc
_refine_ls_wR_factor_gt 0.1096
_refine_ls_wR_factor_ref 0.1252
_reflns_Friedel_coverage 0.979
_reflns_Friedel_fraction_full 0.980
_reflns_Friedel_fraction_max 0.976
_reflns_number_gt 7342
_reflns_number_total 10677
_reflns_threshold_expression 'I > 2\s(I)'
_cod_data_source_file d0ce00276c2.cif
_cod_data_source_block 2016scas0001_r_300k
_cod_original_cell_volume 1048.93(8)
_cod_database_code 7240201
_shelx_space_group_comment
;
The symmetry employed for this shelxl refinement is uniquely defined
by the following loop, which should always be used as a source of
symmetry information in preference to the above space-group names.
They are only intended as comments.
;
_diffrn_measurement_device_type2 'Rigaku AFC12 (Right)'
_reflns_odcompleteness_completeness 90.70
_reflns_odcompleteness_iscentric 1
_reflns_odcompleteness_theta 30.83
_olex2_refinement_description
;
1. Fixed Uiso
 At 1.2 times of:
  All C(H) groups, {H20A,H20B} of C207, {H11G,H11H} of C119, {H21G,H21H} of
  C219, {H10A,H10B} of C107
 At 1.5 times of:
  All C(H,H,H) groups, {H203,H103} of C220
2. Restrained distances
 O103-H103
 0.84 with sigma of 0.02
 O203-H203
 0.84 with sigma of 0.02
3.a Ternary CH refined with riding coordinates:
 C117(H117), C118(H118), C217(H217), C218(H218)
3.b Secondary CH2 refined with riding coordinates:
 C107(H10A,H10B), C119(H11G,H11H), C207(H20A,H20B), C219(H21G,H21H)
3.c Aromatic/amide H refined with riding coordinates:
 C101(H101), C104(H104), C114(H114), C201(H201), C204(H204), C214(H214)
3.d Idealised Me refined as rotating group:
 C109(H10C,H10D,H10E), C110(H11A,H11B,H11C), C115(H11D,H11E,H11F), C209(H20C,
 H20D,H20E), C210(H21A,H21B,H21C), C215(H21D,H21E,H21F)
;
_shelx_shelxl_version_number 2014/7
_olex2_date_sample_data_collection 2016-02-09
_olex2_date_sample_submission 2016-01-26
_olex2_diffrn_ambient_temperature_device 'Oxford Cryosystems'
_olex2_exptl_crystal_mounting_method 'The crystal was mounted on a MITIGEN holder with superglue'
_olex2_submission_original_sample_id 'Az13762986 Type 11, E15-013371-F'
_olex2_submission_special_instructions 'No special instructions were received'
_oxdiff_exptl_absorpt_empirical_details
;
Empirical correction (ABSPACK) includes:
- Absorption correction using spherical harmonics
- Frame scaling
- Detector area scaling
;
_oxdiff_exptl_absorpt_empirical_full_max 2.042
_oxdiff_exptl_absorpt_empirical_full_min 0.552

loop_
_space_group_symop_operation_xyz
'x, y, z'

loop_
_atom_site_label
_atom_site_type_symbol
_atom_site_fract_x
_atom_site_fract_y
_atom_site_fract_z
_atom_site_U_iso_or_equiv
_atom_site_adp_type
_atom_site_occupancy
_atom_site_site_symmetry_order
_atom_site_calc_flag
_atom_site_refinement_flags_posn
_atom_site_refinement_flags_adp
_atom_site_refinement_flags_occupancy
_atom_site_disorder_assembly
_atom_site_disorder_group
Cl11 Cl 0.41119(17) -0.39696(13) -0.02050(14) 0.0706(4) Uani 1 1 d . . . . .
F101 F 0.1354(4) -0.3740(3) 0.0483(3) 0.0737(10) Uani 1 1 d . . . . .
F102 F 0.2627(3) 0.0773(3) 0.1305(3) 0.0589(8) Uani 1 1 d . . . . .
F103 F 0.2453(3) 0.0283(3) -0.1393(3) 0.0653(9) Uani 1 1 d . . . . .
O101 O 0.8282(3) 0.5310(3) 0.2594(3) 0.0454(8) Uani 1 1 d . . . . .
O102 O 0.8479(5) 0.6177(3) 0.5073(3) 0.0762(11) Uani 1 1 d . . . . .
O103 O 0.9555(4) 0.3623(4) 0.8133(3) 0.0569(9) Uani 1 1 d D . . . .
O104 O 0.7321(5) 0.3872(5) 0.8407(4) 0.0798(12) Uani 1 1 d . . . . .
N101 N 0.5286(4) 0.0974(3) 0.0597(3) 0.0349(8) Uani 1 1 d . . . . .
N102 N 0.6835(4) 0.3149(3) 0.1607(3) 0.0337(8) Uani 1 1 d . . . . .
N103 N 0.7090(4) 0.2788(4) 0.3887(3) 0.0385(9) Uani 1 1 d . . . . .
C101 C 0.4691(5) -0.1371(4) 0.0265(4) 0.0382(10) Uani 1 1 d . . . . .
H101 H 0.5608 -0.1336 0.0050 0.046 Uiso 1 1 calc R . . . .
C102 C 0.3688(6) -0.2557(5) 0.0224(4) 0.0442(12) Uani 1 1 d . . . . .
C103 C 0.2333(5) -0.2585(5) 0.0536(5) 0.0498(13) Uani 1 1 d . . . . .
C104 C 0.1952(5) -0.1473(5) 0.0900(5) 0.0500(13) Uani 1 1 d . . . . .
H104 H 0.1033 -0.1503 0.1112 0.060 Uiso 1 1 calc R . . . .
C105 C 0.2977(5) -0.0320(5) 0.0939(4) 0.0412(11) Uani 1 1 d . . . . .
C106 C 0.4327(5) -0.0246(4) 0.0623(4) 0.0367(10) Uani 1 1 d . . . . .
C107 C 0.5268(5) 0.1090(5) -0.0619(4) 0.0405(11) Uani 1 1 d . . . . .
H10A H 0.5371 0.0299 -0.1103 0.049 Uiso 1 1 calc R . . . .
H10B H 0.6201 0.1820 -0.0501 0.049 Uiso 1 1 calc R . . . .
C108 C 0.3776(5) 0.1297(5) -0.1373(4) 0.0430(11) Uani 1 1 d . . . . .
C109 C 0.3711(7) 0.1069(7) -0.2705(5) 0.0665(16) Uani 1 1 d . . . . .
H10C H 0.3715 0.0197 -0.3047 0.100 Uiso 1 1 calc GR . . . .
H10D H 0.4630 0.1695 -0.2735 0.100 Uiso 1 1 calc GR . . . .
H10E H 0.2747 0.1168 -0.3185 0.100 Uiso 1 1 calc GR . . . .
C110 C 0.3604(6) 0.2575(6) -0.0790(5) 0.0566(14) Uani 1 1 d . . . . .
H11A H 0.2641 0.2648 -0.1304 0.085 Uiso 1 1 calc GR . . . .
H11B H 0.4517 0.3283 -0.0717 0.085 Uiso 1 1 calc GR . . . .
H11C H 0.3542 0.2616 0.0026 0.085 Uiso 1 1 calc GR . . . .
C111 C 0.6138(4) 0.1977(4) 0.1684(4) 0.0348(10) Uani 1 1 d . . . . .
C112 C 0.7589(5) 0.4127(4) 0.2649(4) 0.0364(10) Uani 1 1 d . . . . .
C113 C 0.7722(5) 0.3987(4) 0.3832(4) 0.0375(10) Uani 1 1 d . . . . .
C114 C 0.6294(5) 0.1793(5) 0.2849(4) 0.0404(11) Uani 1 1 d . . . . .
H114 H 0.5834 0.0963 0.2892 0.048 Uiso 1 1 calc R . . . .
C115 C 0.8141(6) 0.5450(5) 0.1384(5) 0.0560(14) Uani 1 1 d . . . . .
H11D H 0.7038 0.5305 0.0933 0.084 Uiso 1 1 calc GR . . . .
H11E H 0.8505 0.4819 0.0931 0.084 Uiso 1 1 calc GR . . . .
H11F H 0.8787 0.6319 0.1477 0.084 Uiso 1 1 calc GR . . . .
C116 C 0.8441(6) 0.5067(5) 0.5026(5) 0.0476(12) Uani 1 1 d . . . . .
C117 C 0.9119(5) 0.4735(4) 0.6164(4) 0.0443(9) Uani 1 1 d . . . . .
H117 H 0.9464 0.3962 0.6040 0.053 Uiso 1 1 calc R . . . .
C118 C 0.8480(6) 0.5017(5) 0.7227(4) 0.0555(11) Uani 1 1 d . . . . .
H118 H 0.7636 0.5419 0.7100 0.067 Uiso 1 1 calc R . . . .
C119 C 1.0098(6) 0.5842(5) 0.7321(4) 0.0646(13) Uani 1 1 d . . . . .
H11G H 1.0226 0.6724 0.7279 0.078 Uiso 1 1 calc R . . . .
H11H H 1.1030 0.5750 0.7875 0.078 Uiso 1 1 calc R . . . .
C120 C 0.8370(6) 0.4111(6) 0.7977(5) 0.0572(13) Uani 1 1 d . . . . .
Cl12 Cl 0.29819(18) 0.91063(13) 0.41355(15) 0.0726(4) Uani 1 1 d . . . . .
F201 F 0.5778(4) 0.8866(3) 0.3507(3) 0.0730(10) Uani 1 1 d . . . . .
F202 F 0.4423(3) 0.4346(3) 0.2612(3) 0.0613(8) Uani 1 1 d . . . . .
F203 F 0.4506(4) 0.4884(4) 0.5355(3) 0.0765(10) Uani 1 1 d . . . . .
O201 O -0.1303(4) -0.0185(3) 0.1300(3) 0.0506(9) Uani 1 1 d . . . . .
O202 O -0.2634(4) -0.0936(3) -0.1246(3) 0.0590(8) Uani 1 1 d . . . . .
N201 N 0.1725(4) 0.4149(4) 0.3251(4) 0.0389(9) Uani 1 1 d . . . . .
N202 N 0.0162(4) 0.1978(4) 0.2261(3) 0.0376(9) Uani 1 1 d . . . . .
N203 N -0.0046(4) 0.2308(4) -0.0026(4) 0.0409(9) Uani 1 1 d . . . . .
C201 C 0.2359(5) 0.6503(5) 0.3606(4) 0.0417(11) Uani 1 1 d . . . . .
H201 H 0.1422 0.6476 0.3788 0.050 Uiso 1 1 calc R . . . .
C202 C 0.3400(6) 0.7680(5) 0.3692(4) 0.0446(12) Uani 1 1 d . . . . .
C203 C 0.4763(6) 0.7712(5) 0.3427(5) 0.0491(13) Uani 1 1 d . . . . .
C204 C 0.5151(6) 0.6620(6) 0.3067(5) 0.0529(13) Uani 1 1 d . . . . .
H204 H 0.6095 0.6661 0.2893 0.063 Uiso 1 1 calc R . . . .
C205 C 0.4086(5) 0.5450(5) 0.2972(5) 0.0440(12) Uani 1 1 d . . . . .
C206 C 0.2699(5) 0.5359(4) 0.3251(4) 0.0357(10) Uani 1 1 d . . . . .
C207 C 0.1705(5) 0.4036(5) 0.4474(4) 0.0390(10) Uani 1 1 d . . . . .
H20A H 0.0775 0.3298 0.4343 0.047 Uiso 1 1 calc R . . . .
H20B H 0.1574 0.4821 0.4940 0.047 Uiso 1 1 calc R . . . .
C208 C 0.3174(6) 0.3856(5) 0.5253(5) 0.0487(12) Uani 1 1 d . . . . .
C209 C 0.3125(8) 0.3990(7) 0.6548(6) 0.0710(17) Uani 1 1 d . . . . .
H20C H 0.4089 0.3917 0.7058 0.107 Uiso 1 1 calc GR . . . .
H20D H 0.2209 0.3308 0.6513 0.107 Uiso 1 1 calc GR . . . .
H20E H 0.3045 0.4831 0.6903 0.107 Uiso 1 1 calc GR . . . .
C210 C 0.3433(8) 0.2606(7) 0.4679(6) 0.0691(17) Uani 1 1 d . . . . .
H21A H 0.3500 0.2578 0.3867 0.104 Uiso 1 1 calc GR . . . .
H21B H 0.2550 0.1868 0.4600 0.104 Uiso 1 1 calc GR . . . .
H21C H 0.4415 0.2572 0.5203 0.104 Uiso 1 1 calc GR . . . .
C211 C 0.0887(4) 0.3135(4) 0.2175(4) 0.0337(9) Uani 1 1 d . . . . .
C212 C -0.0628(5) 0.0992(5) 0.1217(4) 0.0357(10) Uani 1 1 d . . . . .
C213 C -0.0743(5) 0.1118(5) 0.0038(4) 0.0382(10) Uani 1 1 d . . . . .
C214 C 0.0755(5) 0.3291(5) 0.1000(4) 0.0411(11) Uani 1 1 d . . . . .
H214 H 0.1248 0.4111 0.0950 0.049 Uiso 1 1 calc R . . . .
C215 C -0.1080(6) -0.0289(6) 0.2530(6) 0.0591(15) Uani 1 1 d . . . . .
H21D H -0.1646 -0.1170 0.2469 0.089 Uiso 1 1 calc GR . . . .
H21E H -0.1490 0.0309 0.2975 0.089 Uiso 1 1 calc GR . . . .
H21F H 0.0045 -0.0075 0.2970 0.089 Uiso 1 1 calc GR . . . .
C216 C -0.1586(5) 0.0030(5) -0.1159(5) 0.0415(11) Uani 1 1 d . . . . .
O203 O -0.3166(4) 0.1553(3) -0.4366(3) 0.0500(8) Uani 1 1 d D . . A 1
O204 O -0.0876(4) 0.1226(4) -0.4384(4) 0.0667(10) Uani 1 1 d . . . A 1
C217 C -0.1126(5) 0.0215(4) -0.2238(4) 0.0459(10) Uani 1 1 d . . . A 1
H217 H -0.0075 0.0864 -0.2054 0.055 Uiso 1 1 calc R . . A 1
C218 C -0.2457(5) 0.0085(4) -0.3400(4) 0.0471(10) Uani 1 1 d . . . A 1
H218 H -0.3548 -0.0138 -0.3364 0.056 Uiso 1 1 calc R . . A 1
C219 C -0.1696(7) -0.0942(5) -0.3384(5) 0.0660(13) Uani 1 1 d . . . A 1
H21G H -0.0988 -0.1000 -0.3870 0.079 Uiso 1 1 calc R . . A 1
H21H H -0.2323 -0.1778 -0.3360 0.079 Uiso 1 1 calc R . . A 1
C220 C -0.2055(5) 0.0997(4) -0.4099(4) 0.0460(11) Uani 1 1 d . . . A 1
H203 H -0.297(6) 0.210(5) -0.477(5) 0.069 Uiso 1 1 d DR . . . .
H103 H 0.962(6) 0.320(5) 0.867(5) 0.069 Uiso 1 1 d DR . . . .

loop_
_atom_site_aniso_label
_atom_site_aniso_U_11
_atom_site_aniso_U_22
_atom_site_aniso_U_33
_atom_site_aniso_U_23
_atom_site_aniso_U_13
_atom_site_aniso_U_12
Cl11 0.0968(10) 0.0404(8) 0.0635(10) 0.0086(7) 0.0119(7) 0.0275(7)
F101 0.083(2) 0.0470(19) 0.073(2) 0.0219(17) 0.0240(17) -0.0079(15)
F102 0.0581(17) 0.054(2) 0.074(2) 0.0146(17) 0.0350(15) 0.0249(15)
F103 0.0426(14) 0.070(2) 0.074(2) 0.0370(18) 0.0051(13) 0.0062(13)
O101 0.0512(18) 0.0351(18) 0.041(2) 0.0127(16) 0.0136(14) 0.0008(14)
O102 0.126(3) 0.0400(17) 0.051(2) 0.0107(15) 0.015(2) 0.0271(19)
O103 0.061(2) 0.062(2) 0.048(2) 0.0235(17) 0.0155(15) 0.0196(17)
O104 0.083(3) 0.106(3) 0.069(3) 0.035(2) 0.045(2) 0.036(2)
N101 0.0379(18) 0.031(2) 0.033(2) 0.0093(17) 0.0095(14) 0.0094(15)
N102 0.0329(17) 0.031(2) 0.036(2) 0.0100(17) 0.0110(14) 0.0089(14)
N103 0.0416(19) 0.038(2) 0.036(2) 0.0142(19) 0.0104(15) 0.0127(16)
C101 0.038(2) 0.034(2) 0.037(3) 0.010(2) 0.0082(17) 0.0087(18)
C102 0.058(3) 0.033(3) 0.031(3) 0.006(2) 0.0027(19) 0.014(2)
C103 0.052(3) 0.040(3) 0.042(3) 0.015(2) 0.010(2) -0.005(2)
C104 0.047(3) 0.052(3) 0.047(3) 0.013(3) 0.020(2) 0.008(2)
C105 0.045(2) 0.038(3) 0.040(3) 0.010(2) 0.017(2) 0.014(2)
C106 0.036(2) 0.033(3) 0.034(3) 0.009(2) 0.0066(17) 0.0081(18)
C107 0.043(2) 0.042(3) 0.034(3) 0.008(2) 0.0150(18) 0.014(2)
C108 0.044(2) 0.046(3) 0.039(3) 0.019(2) 0.0111(19) 0.013(2)
C109 0.082(4) 0.074(4) 0.044(3) 0.022(3) 0.013(2) 0.032(3)
C110 0.059(3) 0.062(3) 0.056(4) 0.023(3) 0.017(2) 0.033(3)
C111 0.035(2) 0.033(2) 0.034(2) 0.009(2) 0.0080(17) 0.0112(17)
C112 0.0306(19) 0.035(2) 0.041(3) 0.011(2) 0.0100(17) 0.0084(18)
C113 0.034(2) 0.039(3) 0.036(3) 0.011(2) 0.0086(17) 0.0095(18)
C114 0.044(2) 0.036(3) 0.038(3) 0.014(2) 0.0113(19) 0.0083(19)
C115 0.068(3) 0.052(4) 0.047(3) 0.024(3) 0.021(3) 0.011(3)
C116 0.053(3) 0.043(3) 0.043(3) 0.011(2) 0.016(2) 0.011(2)
C117 0.046(2) 0.043(2) 0.034(2) 0.0078(18) 0.0091(16) 0.0054(17)
C118 0.065(3) 0.059(3) 0.042(3) 0.010(2) 0.021(2) 0.023(2)
C119 0.074(3) 0.052(3) 0.038(3) 0.004(2) 0.004(2) -0.002(2)
C120 0.062(3) 0.065(3) 0.036(3) 0.006(2) 0.018(2) 0.015(3)
Cl12 0.0989(11) 0.0407(8) 0.0713(11) 0.0082(7) 0.0214(8) 0.0284(7)
F201 0.081(2) 0.049(2) 0.070(2) 0.0164(17) 0.0249(16) -0.0069(15)
F202 0.0577(16) 0.055(2) 0.084(2) 0.0207(18) 0.0359(16) 0.0298(15)
F203 0.0505(16) 0.094(3) 0.073(2) 0.042(2) 0.0031(14) 0.0091(16)
O201 0.0515(19) 0.042(2) 0.053(2) 0.0180(18) 0.0144(15) 0.0061(15)
O202 0.063(2) 0.0457(17) 0.051(2) 0.0068(15) 0.0145(15) 0.0030(15)
N201 0.0436(19) 0.040(2) 0.034(2) 0.0136(18) 0.0139(15) 0.0119(16)
N202 0.0375(18) 0.043(2) 0.038(2) 0.0181(19) 0.0145(15) 0.0157(16)
N203 0.0416(19) 0.042(2) 0.037(2) 0.0143(19) 0.0105(16) 0.0121(17)
C201 0.042(2) 0.047(3) 0.033(3) 0.009(2) 0.0075(17) 0.018(2)
C202 0.057(3) 0.033(3) 0.038(3) 0.009(2) 0.008(2) 0.014(2)
C203 0.055(3) 0.041(3) 0.037(3) 0.008(2) 0.010(2) 0.001(2)
C204 0.042(2) 0.060(4) 0.052(3) 0.018(3) 0.019(2) 0.006(2)
C205 0.043(2) 0.044(3) 0.046(3) 0.012(2) 0.015(2) 0.017(2)
C206 0.037(2) 0.037(3) 0.032(2) 0.012(2) 0.0086(17) 0.0113(18)
C207 0.047(2) 0.040(3) 0.033(3) 0.014(2) 0.0167(18) 0.016(2)
C208 0.052(3) 0.054(3) 0.041(3) 0.019(3) 0.013(2) 0.018(2)
C209 0.093(4) 0.088(5) 0.040(3) 0.026(3) 0.021(3) 0.041(4)
C210 0.079(4) 0.087(5) 0.061(4) 0.029(3) 0.023(3) 0.057(3)
C211 0.031(2) 0.039(3) 0.037(3) 0.016(2) 0.0132(17) 0.0147(18)
C212 0.0303(19) 0.036(2) 0.043(3) 0.017(2) 0.0120(17) 0.0104(17)
C213 0.034(2) 0.038(3) 0.041(3) 0.012(2) 0.0097(18) 0.0131(18)
C214 0.046(2) 0.035(3) 0.039(3) 0.013(2) 0.0101(19) 0.011(2)
C215 0.070(3) 0.053(4) 0.066(4) 0.034(3) 0.033(3) 0.016(3)
C216 0.037(2) 0.038(3) 0.043(3) 0.010(2) 0.0073(18) 0.0132(19)
O203 0.0496(17) 0.0532(19) 0.0461(19) 0.0216(15) 0.0118(13) 0.0148(15)
O204 0.060(2) 0.081(3) 0.069(3) 0.026(2) 0.0304(18) 0.0266(19)
C217 0.042(2) 0.051(2) 0.039(2) 0.0082(19) 0.0082(16) 0.0181(18)
C218 0.046(2) 0.042(2) 0.042(2) 0.0103(19) 0.0067(17) 0.0061(18)
C219 0.101(4) 0.051(3) 0.048(3) 0.009(2) 0.027(3) 0.034(3)
C220 0.051(3) 0.041(2) 0.033(2) 0.0050(19) 0.0072(18) 0.0066(19)

loop_
_atom_type_symbol
_atom_type_description
_atom_type_scat_dispersion_real
_atom_type_scat_dispersion_imag
_atom_type_scat_source
C C 0.0033 0.0016 'International Tables Vol C Tables 4.2.6.8 and 6.1.1.4'
H H 0.0000 0.0000 'International Tables Vol C Tables 4.2.6.8 and 6.1.1.4'
Cl Cl 0.1484 0.1585 'International Tables Vol C Tables 4.2.6.8 and 6.1.1.4'
F F 0.0171 0.0103 'International Tables Vol C Tables 4.2.6.8 and 6.1.1.4'
N N 0.0061 0.0033 'International Tables Vol C Tables 4.2.6.8 and 6.1.1.4'
O O 0.0106 0.0060 'International Tables Vol C Tables 4.2.6.8 and 6.1.1.4'

loop_
_geom_angle_atom_site_label_1
_geom_angle_atom_site_label_2
_geom_angle_atom_site_label_3
_geom_angle
_geom_angle_site_symmetry_1
_geom_angle_site_symmetry_3
_geom_angle_publ_flag
C112 O101 C115 117.9(4) . . ?
C120 O103 H103 115(4) . . ?
C106 N101 C107 117.2(4) . . ?
C111 N101 C106 119.9(4) . . ?
C111 N101 C107 122.9(4) . . ?
C112 N102 C111 117.9(4) . . ?
C114 N103 C113 120.0(4) . . ?
C102 C101 H101 120.1 . . ?
C106 C101 H101 120.1 . . ?
C106 C101 C102 119.7(4) . . ?
C101 C102 Cl11 120.9(4) . . ?
C103 C102 Cl11 120.1(4) . . ?
C103 C102 C101 119.0(4) . . ?
F101 C103 C102 118.8(5) . . ?
F101 C103 C104 119.0(5) . . ?
C104 C103 C102 122.2(4) . . ?
C103 C104 H104 121.4 . . ?
C105 C104 C103 117.2(4) . . ?
C105 C104 H104 121.4 . . ?
F102 C105 C104 117.7(4) . . ?
F102 C105 C106 119.5(4) . . ?
C104 C105 C106 122.7(5) . . ?
C101 C106 N101 120.8(4) . . ?
C105 C106 N101 119.9(4) . . ?
C105 C106 C101 119.2(4) . . ?
N101 C107 H10A 108.5 . . ?
N101 C107 H10B 108.5 . . ?
N101 C107 C108 115.1(4) . . ?
H10A C107 H10B 107.5 . . ?
C108 C107 H10A 108.5 . . ?
C108 C107 H10B 108.5 . . ?
F103 C108 C107 105.7(4) . . ?
F103 C108 C109 106.3(4) . . ?
F103 C108 C110 107.4(4) . . ?
C109 C108 C107 109.7(4) . . ?
C110 C108 C107 113.3(4) . . ?
C110 C108 C109 113.9(4) . . ?
C108 C109 H10C 109.5 . . ?
C108 C109 H10D 109.5 . . ?
C108 C109 H10E 109.5 . . ?
H10C C109 H10D 109.5 . . ?
H10C C109 H10E 109.5 . . ?
H10D C109 H10E 109.5 . . ?
C108 C110 H11A 109.5 . . ?
C108 C110 H11B 109.5 . . ?
C108 C110 H11C 109.5 . . ?
H11A C110 H11B 109.5 . . ?
H11A C110 H11C 109.5 . . ?
H11B C110 H11C 109.5 . . ?
N101 C111 C114 121.6(4) . . ?
N102 C111 N101 117.8(4) . . ?
N102 C111 C114 120.5(4) . . ?
O101 C112 C113 118.0(4) . . ?
N102 C112 O101 118.9(4) . . ?
N102 C112 C113 123.1(4) . . ?
N103 C113 C112 117.9(4) . . ?
N103 C113 C116 116.6(4) . . ?
C112 C113 C116 125.4(4) . . ?
N103 C114 C111 120.5(4) . . ?
N103 C114 H114 119.7 . . ?
C111 C114 H114 119.7 . . ?
O101 C115 H11D 109.5 . . ?
O101 C115 H11E 109.5 . . ?
O101 C115 H11F 109.5 . . ?
H11D C115 H11E 109.5 . . ?
H11D C115 H11F 109.5 . . ?
H11E C115 H11F 109.5 . . ?
O102 C116 C113 121.4(4) . . ?
O102 C116 C117 121.5(4) . . ?
C113 C116 C117 117.0(4) . . ?
C116 C117 H117 116.4 . . ?
C116 C117 C118 118.9(4) . . ?
C118 C117 H117 116.4 . . ?
C119 C117 C116 117.1(4) . . ?
C119 C117 H117 116.4 . . ?
C119 C117 C118 59.9(3) . . ?
C117 C118 H118 116.0 . . ?
C119 C118 C117 59.1(3) . . ?
C119 C118 H118 116.0 . . ?
C120 C118 C117 118.9(4) . . ?
C120 C118 H118 116.0 . . ?
C120 C118 C119 119.0(5) . . ?
C117 C119 C118 61.1(3) . . ?
C117 C119 H11G 117.7 . . ?
C117 C119 H11H 117.7 . . ?
C118 C119 H11G 117.7 . . ?
C118 C119 H11H 117.7 . . ?
H11G C119 H11H 114.8 . . ?
O103 C120 C118 113.0(5) . . ?
O104 C120 O103 124.3(6) . . ?
O104 C120 C118 122.7(5) . . ?
C212 O201 C215 117.2(4) . . ?
C206 N201 C207 116.4(4) . . ?
C211 N201 C206 121.5(4) . . ?
C211 N201 C207 122.1(4) . . ?
C212 N202 C211 117.9(4) . . ?
C214 N203 C213 119.8(4) . . ?
C202 C201 H201 119.9 . . ?
C202 C201 C206 120.2(4) . . ?
C206 C201 H201 119.9 . . ?
C201 C202 Cl12 120.3(4) . . ?
C203 C202 Cl12 120.1(4) . . ?
C203 C202 C201 119.6(4) . . ?
F201 C203 C202 119.5(5) . . ?
F201 C203 C204 117.8(5) . . ?
C202 C203 C204 122.7(5) . . ?
C203 C204 H204 121.5 . . ?
C203 C204 C205 116.9(5) . . ?
C205 C204 H204 121.5 . . ?
F202 C205 C204 118.7(4) . . ?
F202 C205 C206 118.3(4) . . ?
C204 C205 C206 123.0(5) . . ?
C201 C206 N201 121.7(4) . . ?
C205 C206 N201 120.6(4) . . ?
C205 C206 C201 117.6(4) . . ?
N201 C207 H20A 108.5 . . ?
N201 C207 H20B 108.5 . . ?
N201 C207 C208 115.2(4) . . ?
H20A C207 H20B 107.5 . . ?
C208 C207 H20A 108.5 . . ?
C208 C207 H20B 108.5 . . ?
F203 C208 C207 107.3(4) . . ?
F203 C208 C209 107.1(4) . . ?
F203 C208 C210 106.4(4) . . ?
C207 C208 C210 113.7(4) . . ?
C209 C208 C207 109.5(4) . . ?
C209 C208 C210 112.4(5) . . ?
C208 C209 H20C 109.5 . . ?
C208 C209 H20D 109.5 . . ?
C208 C209 H20E 109.5 . . ?
H20C C209 H20D 109.5 . . ?
H20C C209 H20E 109.5 . . ?
H20D C209 H20E 109.5 . . ?
C208 C210 H21A 109.5 . . ?
C208 C210 H21B 109.5 . . ?
C208 C210 H21C 109.5 . . ?
H21A C210 H21B 109.5 . . ?
H21A C210 H21C 109.5 . . ?
H21B C210 H21C 109.5 . . ?
N201 C211 C214 121.8(4) . . ?
N202 C211 N201 118.1(4) . . ?
N202 C211 C214 120.1(4) . . ?
O201 C212 C213 118.9(4) . . ?
N202 C212 O201 118.1(4) . . ?
N202 C212 C213 122.9(4) . . ?
N203 C213 C212 118.0(4) . . ?
N203 C213 C216 117.3(4) . . ?
C212 C213 C216 124.8(4) . . ?
N203 C214 C211 121.2(4) . . ?
N203 C214 H214 119.4 . . ?
C211 C214 H214 119.4 . . ?
O201 C215 H21D 109.5 . . ?
O201 C215 H21E 109.5 . . ?
O201 C215 H21F 109.5 . . ?
H21D C215 H21E 109.5 . . ?
H21D C215 H21F 109.5 . . ?
H21E C215 H21F 109.5 . . ?
O202 C216 C213 121.4(4) . . ?
O202 C216 C217 122.0(4) . . ?
C217 C216 C213 116.6(4) . . ?
C220 O203 H203 114(4) . . ?
C216 C217 H217 116.7 . . ?
C216 C217 C218 117.2(4) . . ?
C216 C217 C219 118.3(4) . . ?
C218 C217 H217 116.7 . . ?
C219 C217 H217 116.7 . . ?
C219 C217 C218 58.9(3) . . ?
C217 C218 H218 116.5 . . ?
C219 C218 C217 59.7(3) . . ?
C219 C218 H218 116.5 . . ?
C220 C218 C217 116.5(4) . . ?
C220 C218 H218 116.5 . . ?
C220 C218 C219 118.9(4) . . ?
C217 C219 H21G 117.6 . . ?
C217 C219 H21H 117.6 . . ?
C218 C219 C217 61.4(3) . . ?
C218 C219 H21G 117.6 . . ?
C218 C219 H21H 117.6 . . ?
H21G C219 H21H 114.7 . . ?
O203 C220 C218 111.3(4) . . ?
O204 C220 O203 123.6(5) . . ?
O204 C220 C218 125.1(5) . . ?

loop_
_geom_bond_atom_site_label_1
_geom_bond_atom_site_label_2
_geom_bond_distance
_geom_bond_site_symmetry_2
_geom_bond_publ_flag
Cl11 C102 1.706(5) . ?
F101 C103 1.342(5) . ?
F102 C105 1.337(5) . ?
F103 C108 1.418(5) . ?
O101 C112 1.329(5) . ?
O101 C115 1.431(6) . ?
O102 C116 1.212(6) . ?
O103 C120 1.318(6) . ?
O103 H103 0.86(3) . ?
O104 C120 1.194(6) . ?
N101 C106 1.426(6) . ?
N101 C107 1.450(6) . ?
N101 C111 1.362(5) . ?
N102 C111 1.330(5) . ?
N102 C112 1.309(6) . ?
N103 C113 1.334(6) . ?
N103 C114 1.318(6) . ?
C101 H101 0.9300 . ?
C101 C102 1.383(7) . ?
C101 C106 1.375(7) . ?
C102 C103 1.375(7) . ?
C103 C104 1.371(8) . ?
C104 H104 0.9300 . ?
C104 C105 1.364(7) . ?
C105 C106 1.367(6) . ?
C107 H10A 0.9700 . ?
C107 H10B 0.9700 . ?
C107 C108 1.520(6) . ?
C108 C109 1.500(8) . ?
C108 C110 1.493(8) . ?
C109 H10C 0.9600 . ?
C109 H10D 0.9600 . ?
C109 H10E 0.9600 . ?
C110 H11A 0.9600 . ?
C110 H11B 0.9600 . ?
C110 H11C 0.9600 . ?
C111 C114 1.396(6) . ?
C112 C113 1.401(6) . ?
C113 C116 1.473(7) . ?
C114 H114 0.9300 . ?
C115 H11D 0.9600 . ?
C115 H11E 0.9600 . ?
C115 H11F 0.9600 . ?
C116 C117 1.481(7) . ?
C117 H117 0.9800 . ?
C117 C118 1.507(6) . ?
C117 C119 1.478(6) . ?
C118 H118 0.9800 . ?
C118 C119 1.490(7) . ?
C118 C120 1.478(7) . ?
C119 H11G 0.9700 . ?
C119 H11H 0.9700 . ?
Cl12 C202 1.719(5) . ?
F201 C203 1.344(6) . ?
F202 C205 1.340(5) . ?
F203 C208 1.399(6) . ?
O201 C212 1.333(6) . ?
O201 C215 1.431(7) . ?
O202 C216 1.206(5) . ?
N201 C206 1.411(6) . ?
N201 C207 1.465(6) . ?
N201 C211 1.358(6) . ?
N202 C211 1.327(5) . ?
N202 C212 1.316(6) . ?
N203 C213 1.341(6) . ?
N203 C214 1.303(6) . ?
C201 H201 0.9300 . ?
C201 C202 1.372(7) . ?
C201 C206 1.381(7) . ?
C202 C203 1.354(7) . ?
C203 C204 1.354(8) . ?
C204 H204 0.9300 . ?
C204 C205 1.372(7) . ?
C205 C206 1.376(6) . ?
C207 H20A 0.9700 . ?
C207 H20B 0.9700 . ?
C207 C208 1.500(6) . ?
C208 C209 1.498(8) . ?
C208 C210 1.502(8) . ?
C209 H20C 0.9600 . ?
C209 H20D 0.9600 . ?
C209 H20E 0.9600 . ?
C210 H21A 0.9600 . ?
C210 H21B 0.9600 . ?
C210 H21C 0.9600 . ?
C211 C214 1.399(6) . ?
C212 C213 1.394(6) . ?
C213 C216 1.482(7) . ?
C214 H214 0.9300 . ?
C215 H21D 0.9600 . ?
C215 H21E 0.9600 . ?
C215 H21F 0.9600 . ?
C216 C217 1.469(7) . ?
O203 C220 1.323(6) . ?
O203 H203 0.86(3) . ?
O204 C220 1.193(6) . ?
C217 H217 0.9800 . ?
C217 C218 1.516(5) . ?
C217 C219 1.490(6) . ?
C218 H218 0.9800 . ?
C218 C219 1.479(7) . ?
C218 C220 1.474(6) . ?
C219 H21G 0.9700 . ?
C219 H21H 0.9700 . ?

loop_
_geom_hbond_atom_site_label_D
_geom_hbond_atom_site_label_H
_geom_hbond_atom_site_label_A
_geom_hbond_distance_DH
_geom_hbond_distance_HA
_geom_hbond_distance_DA
_geom_hbond_angle_DHA
_geom_hbond_site_symmetry_A
O203 H203 N103 0.86(3) 1.90(3) 2.729(5) 161(6) 1_454
O103 H103 N203 0.86(3) 2.00(3) 2.859(5) 176(5) 1_656

loop_
_geom_torsion_atom_site_label_1
_geom_torsion_atom_site_label_2
_geom_torsion_atom_site_label_3
_geom_torsion_atom_site_label_4
_geom_torsion
_geom_torsion_site_symmetry_1
_geom_torsion_site_symmetry_2
_geom_torsion_site_symmetry_3
_geom_torsion_site_symmetry_4
_geom_torsion_publ_flag
Cl11 C102 C103 F101 -0.6(6) . . . . ?
Cl11 C102 C103 C104 179.3(4) . . . . ?
F101 C103 C104 C105 -179.9(4) . . . . ?
F102 C105 C106 N101 -4.6(7) . . . . ?
F102 C105 C106 C101 179.1(4) . . . . ?
O101 C112 C113 N103 -176.9(4) . . . . ?
O101 C112 C113 C116 6.0(7) . . . . ?
O102 C116 C117 C118 58.2(6) . . . . ?
O102 C116 C117 C119 -10.6(7) . . . . ?
N101 C107 C108 F103 -51.9(5) . . . . ?
N101 C107 C108 C109 -166.1(4) . . . . ?
N101 C107 C108 C110 65.4(5) . . . . ?
N101 C111 C114 N103 -178.2(4) . . . . ?
N102 C111 C114 N103 2.3(6) . . . . ?
N102 C112 C113 N103 2.2(6) . . . . ?
N102 C112 C113 C116 -174.9(4) . . . . ?
N103 C113 C116 O102 -151.2(5) . . . . ?
N103 C113 C116 C117 29.0(6) . . . . ?
C101 C102 C103 F101 179.3(4) . . . . ?
C101 C102 C103 C104 -0.8(7) . . . . ?
C102 C101 C106 N101 -176.0(4) . . . . ?
C102 C101 C106 C105 0.2(7) . . . . ?
C102 C103 C104 C105 0.2(7) . . . . ?
C103 C104 C105 F102 -179.3(4) . . . . ?
C103 C104 C105 C106 0.6(7) . . . . ?
C104 C105 C106 N101 175.5(4) . . . . ?
C104 C105 C106 C101 -0.8(7) . . . . ?
C106 N101 C107 C108 76.9(5) . . . . ?
C106 N101 C111 N102 -170.9(4) . . . . ?
C106 N101 C111 C114 9.5(6) . . . . ?
C106 C101 C102 Cl11 -179.5(3) . . . . ?
C106 C101 C102 C103 0.5(7) . . . . ?
C107 N101 C106 C101 66.5(5) . . . . ?
C107 N101 C106 C105 -109.8(5) . . . . ?
C107 N101 C111 N102 7.5(6) . . . . ?
C107 N101 C111 C114 -172.0(4) . . . . ?
C111 N101 C106 C101 -115.0(5) . . . . ?
C111 N101 C106 C105 68.8(5) . . . . ?
C111 N101 C107 C108 -101.6(5) . . . . ?
C111 N102 C112 O101 -179.4(4) . . . . ?
C111 N102 C112 C113 1.5(6) . . . . ?
C112 N102 C111 N101 176.8(4) . . . . ?
C112 N102 C111 C114 -3.7(6) . . . . ?
C112 C113 C116 O102 25.9(8) . . . . ?
C112 C113 C116 C117 -153.9(4) . . . . ?
C113 N103 C114 C111 1.6(6) . . . . ?
C113 C116 C117 C118 -122.1(5) . . . . ?
C113 C116 C117 C119 169.1(4) . . . . ?
C114 N103 C113 C112 -3.7(6) . . . . ?
C114 N103 C113 C116 173.7(4) . . . . ?
C115 O101 C112 N102 0.9(6) . . . . ?
C115 O101 C112 C113 -179.9(4) . . . . ?
C116 C117 C118 C119 -106.4(5) . . . . ?
C116 C117 C118 C120 145.3(4) . . . . ?
C116 C117 C119 C118 109.3(5) . . . . ?
C117 C118 C120 O103 35.5(6) . . . . ?
C117 C118 C120 O104 -145.6(5) . . . . ?
C119 C117 C118 C120 -108.3(5) . . . . ?
C119 C118 C120 O103 -33.0(6) . . . . ?
C119 C118 C120 O104 145.8(5) . . . . ?
C120 C118 C119 C117 108.2(5) . . . . ?
Cl12 C202 C203 F201 -0.4(7) . . . . ?
Cl12 C202 C203 C204 -179.7(4) . . . . ?
F201 C203 C204 C205 -179.0(4) . . . . ?
F202 C205 C206 N201 4.7(7) . . . . ?
F202 C205 C206 C201 -179.3(4) . . . . ?
O201 C212 C213 N203 -179.5(4) . . . . ?
O201 C212 C213 C216 0.6(6) . . . . ?
O202 C216 C217 C218 53.2(6) . . . . ?
O202 C216 C217 C219 -14.3(6) . . . . ?
N201 C207 C208 F203 54.3(5) . . . . ?
N201 C207 C208 C209 170.2(5) . . . . ?
N201 C207 C208 C210 -63.2(6) . . . . ?
N201 C211 C214 N203 179.7(4) . . . . ?
N202 C211 C214 N203 -1.5(6) . . . . ?
N202 C212 C213 N203 -1.6(6) . . . . ?
N202 C212 C213 C216 178.5(4) . . . . ?
N203 C213 C216 O202 -156.7(4) . . . . ?
N203 C213 C216 C217 20.8(5) . . . . ?
C201 C202 C203 F201 179.8(4) . . . . ?
C201 C202 C203 C204 0.5(8) . . . . ?
C202 C201 C206 N201 174.8(4) . . . . ?
C202 C201 C206 C205 -1.1(7) . . . . ?
C202 C203 C204 C205 0.3(8) . . . . ?
C203 C204 C205 F202 179.7(5) . . . . ?
C203 C204 C205 C206 -1.6(8) . . . . ?
C204 C205 C206 N201 -174.0(4) . . . . ?
C204 C205 C206 C201 2.0(7) . . . . ?
C206 N201 C207 C208 -75.7(5) . . . . ?
C206 N201 C211 N202 171.6(4) . . . . ?
C206 N201 C211 C214 -9.5(6) . . . . ?
C206 C201 C202 Cl12 -179.9(3) . . . . ?
C206 C201 C202 C203 -0.1(7) . . . . ?
C207 N201 C206 C201 -66.1(5) . . . . ?
C207 N201 C206 C205 109.7(5) . . . . ?
C207 N201 C211 N202 -6.6(6) . . . . ?
C207 N201 C211 C214 172.3(4) . . . . ?
C211 N201 C206 C201 115.6(5) . . . . ?
C211 N201 C206 C205 -68.6(6) . . . . ?
C211 N201 C207 C208 102.6(5) . . . . ?
C211 N202 C212 O201 177.3(3) . . . . ?
C211 N202 C212 C213 -0.6(6) . . . . ?
C212 N202 C211 N201 -179.0(4) . . . . ?
C212 N202 C211 C214 2.1(6) . . . . ?
C212 C213 C216 O202 23.1(6) . . . . ?
C212 C213 C216 C217 -159.3(4) . . . . ?
C213 N203 C214 C211 -0.9(6) . . . . ?
C213 C216 C217 C218 -124.3(4) . . . . ?
C213 C216 C217 C219 168.2(4) . . . . ?
C214 N203 C213 C212 2.3(6) . . . . ?
C214 N203 C213 C216 -177.8(4) . . . . ?
C215 O201 C212 N202 -1.4(6) . . . . ?
C215 O201 C212 C213 176.5(4) . . . . ?
C216 C217 C218 C219 -108.2(5) . . . . ?
C216 C217 C218 C220 142.2(4) . . . . ?
C216 C217 C219 C218 106.3(4) . . . . ?
C217 C218 C220 O203 -132.0(4) . . . . ?
C217 C218 C220 O204 47.3(6) . . . . ?
C219 C217 C218 C220 -109.5(5) . . . . ?
C219 C218 C220 O203 159.7(4) . . . . ?
C219 C218 C220 O204 -21.0(7) . . . . ?
C220 C218 C219 C217 105.5(4) . . . . ?
